data_1513576
loop_
_publ_author_name
'Dubey, Ritesh'
'Pavan, Mysore S.'
'Guru Row, Tayur N.'
'Desiraju, Gautam R.'

_publ_section_title
;
 Crystal landscape in the orcinol:4,4'-bipyridine system: synthon
 modularity, polymorphism and transferability of multipole charge density
 parameters
;
_journal_issue 1
_journal_name_full IUCrJ
_journal_page_first 8
_journal_page_last 18
_journal_paper_doi 10.1107/S2052252513024421
_journal_volume 1
_journal_year 2014
_chemical_compound_source 'see text'
_chemical_formula_moiety '4(C10 H8 N2), 4(C7 H8 O2)'
_chemical_formula_sum 'C17 H16 N2 O2'
_chemical_formula_weight 280.33
_chemical_name_systematic ?
_space_group_IT_number 14
_symmetry_cell_setting monoclinic
_symmetry_Int_Tables_number 14
_symmetry_space_group_name_Hall '-P 2ybc'
_symmetry_space_group_name_H-M 'P 1 21/c 1'
_atom_sites_solution_hydrogens difmap
_cell_angle_alpha 90
_cell_angle_beta 91.901(2)
_cell_angle_gamma 90
_cell_formula_units_Z 16
_cell_length_a 17.8201(5)
_cell_length_b 8.3288(2)
_cell_length_c 39.3222(9)
_cell_measurement_reflns_used 4047
_cell_measurement_temperature 100
_cell_measurement_theta_max 29.6333
_cell_measurement_theta_min 2.3290
_cell_volume 5833.0(3)
_computing_cell_refinement
;
CrysAlisPro, Agilent Technologies,
Version 1.171.35.19 (release 27-10-2011 CrysAlis171 .NET)
(compiled Oct 27 2011,15:02:11)
;
_computing_data_collection
;
CrysAlisPro, Agilent Technologies,
Version 1.171.35.19 (release 27-10-2011 CrysAlis171 .NET)
(compiled Oct 27 2011,15:02:11)
;
_computing_data_reduction
;
CrysAlisPro, Agilent Technologies,
Version 1.171.35.19 (release 27-10-2011 CrysAlis171 .NET)
(compiled Oct 27 2011,15:02:11)
;
_computing_publication_material 'PLATON (Spek, 2003)'
_computing_structure_refinement 'SHELXL-2013 (Sheldrick, 2013)'
_computing_structure_solution 'SHELXS-97 (Sheldrick, 2008)'
_diffrn_ambient_temperature 100
_diffrn_detector_area_resol_mean 16.0839
_diffrn_measured_fraction_theta_full 0.999
_diffrn_measured_fraction_theta_max 0.999
_diffrn_measurement_device_type 'Xcalibur, Eos, Nova'
_diffrn_measurement_method '\w scans'
_diffrn_radiation_monochromator mirror
_diffrn_radiation_probe x-ray
_diffrn_radiation_source 'Mova (Mo) X-ray Source'
_diffrn_radiation_type MoK\a
_diffrn_radiation_wavelength 0.71073
_diffrn_reflns_av_R_equivalents 0.0752
_diffrn_reflns_av_sigmaI/netI 0.0886
_diffrn_reflns_limit_h_max 22
_diffrn_reflns_limit_h_min -22
_diffrn_reflns_limit_k_max 10
_diffrn_reflns_limit_k_min -9
_diffrn_reflns_limit_l_max 50
_diffrn_reflns_limit_l_min -49
_diffrn_reflns_number 39290
_diffrn_reflns_theta_full 25.242
_diffrn_reflns_theta_max 27.056
_diffrn_reflns_theta_min 2.400
_exptl_absorpt_coefficient_mu 0.085
_exptl_absorpt_correction_T_max 1.00000
_exptl_absorpt_correction_T_min 0.37421
_exptl_absorpt_correction_type multi-scan
_exptl_absorpt_process_details
;
CrysAlisPro, Agilent Technologies,
Version 1.171.35.19 (release 27-10-2011 CrysAlis171 .NET)
(compiled Oct 27 2011,15:02:11)
Empirical absorption correction using spherical harmonics,
 implemented in SCALE3 ABSPACK scaling algorithm.
;
_exptl_crystal_colour colourless
_exptl_crystal_density_diffrn 1.277
_exptl_crystal_density_method 'Not Measured'
_exptl_crystal_description block
_exptl_crystal_F_000 2368
_exptl_crystal_size_max 0.61
_exptl_crystal_size_mid 0.15
_exptl_crystal_size_min 0.15
_refine_diff_density_max 0.374
_refine_diff_density_min -0.340
_refine_diff_density_rms 0.050
_refine_ls_extinction_method none
_refine_ls_goodness_of_fit_ref 1.079
_refine_ls_hydrogen_treatment refall
_refine_ls_matrix_type full
_refine_ls_number_parameters 1013
_refine_ls_number_reflns 12809
_refine_ls_number_restraints 0
_refine_ls_restrained_S_all 1.079
_refine_ls_R_factor_all 0.1131
_refine_ls_R_factor_gt 0.0731
_refine_ls_shift/su_max 0.000
_refine_ls_shift/su_mean 0.000
_refine_ls_structure_factor_coef Fsqd
_refine_ls_weighting_details
;
 w=1/[\s^2^(Fo^2^)+(0.0321P)^2^+2.7881P]
 where P=(Fo^2^+2Fc^2^)/3
;
_refine_ls_weighting_scheme calc
_refine_ls_wR_factor_gt 0.1349
_refine_ls_wR_factor_ref 0.1516
_reflns_number_gt 7472
_reflns_number_total 12681
_reflns_threshold_expression >2sigma(I)
_cod_data_source_file lc5058sup1.cif
_cod_data_source_block V
_cod_depositor_comments
;
The following automatic conversions were performed:

'_symmetry_cell_setting' value 'Monoclinic' changed to 'monoclinic'
according to
/usr/data/users/saulius/automatic-downloads/current/IUCr/lib/dictionaries/cif_core.dic
dictionary named 'cif_core.dic' version 2.4.2 from 2011-04-26.

Automatic conversion script
Id: cif_fix_values 2281 2013-09-26 08:29:07Z andrius 
;
_cod_original_sg_symbol_H-M 'P 21/c'
_cod_original_formula_sum ' C68 H64 N8 O8'
_cod_database_code 1513576

loop_
_symmetry_equiv_pos_site_id
_symmetry_equiv_pos_as_xyz
1 x,y,z
2 -x,1/2+y,1/2-z
3 -x,-y,-z
4 x,1/2-y,1/2+z

loop_
_atom_site_aniso_label
_atom_site_aniso_U_11
_atom_site_aniso_U_22
_atom_site_aniso_U_33
_atom_site_aniso_U_23
_atom_site_aniso_U_13
_atom_site_aniso_U_12
N1 0.0303(13) 0.0308(14) 0.0256(14) -0.0029(12) 0.0081(11) -0.0010(11)
N2 0.0188(12) 0.0379(14) 0.0296(14) -0.0009(12) -0.0014(11) 0.0003(11)
C28 0.0376(18) 0.0304(17) 0.0284(17) 0.0017(14) 0.0123(14) -0.0007(14)
C29 0.0303(16) 0.0247(16) 0.0253(16) 0.0039(13) 0.0051(13) 0.0021(13)
C30 0.0233(14) 0.0199(14) 0.0183(14) -0.0053(12) 0.0000(12) -0.0036(12)
C31 0.0273(15) 0.0260(15) 0.0176(15) 0.0042(13) 0.0048(12) 0.0008(12)
C32 0.0254(16) 0.0336(17) 0.0218(16) 0.0004(14) 0.0037(13) 0.0044(13)
C33 0.0218(14) 0.0189(14) 0.0174(14) -0.0038(12) -0.0015(11) -0.0021(11)
C34 0.0258(15) 0.0303(16) 0.0243(16) 0.0074(14) -0.0010(13) -0.0017(13)
C35 0.0233(16) 0.0334(17) 0.0358(18) 0.0056(15) -0.0061(14) 0.0008(13)
C36 0.0216(15) 0.0439(18) 0.0202(15) 0.0016(15) 0.0039(12) -0.0012(14)
C37 0.0224(15) 0.0363(17) 0.0203(15) 0.0043(14) -0.0017(12) 0.0049(13)
H28 0.0414 0.0478 0.0374 0.0086 0.0074 -0.0010
H29 0.0387 0.0461 0.0402 0.0063 0.0027 0.0058
H31 0.0401 0.0455 0.0378 0.0082 0.0065 -0.0006
H32 0.0360 0.0460 0.0427 0.0060 0.0031 0.0051
H34 0.0417 0.0534 0.0304 0.0063 0.0046 0.0021
H35 0.0364 0.0539 0.0363 0.0053 0.0002 0.0070
H36 0.0396 0.0526 0.0318 0.0069 0.0056 0.0008
H37 0.0352 0.0499 0.0373 0.0059 0.0002 0.0047
N3 0.0228(13) 0.0404(15) 0.0318(14) 0.0028(13) -0.0016(11) -0.0003(11)
N4 0.0285(14) 0.0575(18) 0.0302(15) -0.0152(14) 0.0051(12) -0.0034(13)
C18 0.0226(16) 0.0301(17) 0.0393(19) 0.0013(15) -0.0067(14) -0.0003(13)
C19 0.0262(16) 0.0307(17) 0.0283(17) 0.0031(14) -0.0043(13) -0.0011(13)
C20 0.0224(15) 0.0241(15) 0.0240(16) -0.0064(13) -0.0018(12) 0.0001(12)
C21 0.0276(17) 0.051(2) 0.041(2) 0.0186(17) -0.0010(15) 0.0067(15)
C22 0.0296(18) 0.059(2) 0.044(2) 0.0226(18) 0.0016(16) 0.0044(16)
C23 0.0266(16) 0.0273(16) 0.0199(16) -0.0087(13) -0.0009(13) -0.0014(13)
C24 0.0357(19) 0.049(2) 0.047(2) 0.0108(18) 0.0132(16) 0.0114(16)
C25 0.046(2) 0.049(2) 0.051(2) 0.0084(18) 0.0226(18) 0.0048(17)
C26 0.0295(19) 0.122(3) 0.038(2) 0.019(2) 0.0053(17) 0.021(2)
C27 0.0292(18) 0.101(3) 0.037(2) 0.028(2) 0.0054(16) 0.0150(19)
H18 0.0355 0.0505 0.0424 0.0044 0.0026 0.0060
H19 0.0410 0.0488 0.0374 0.0073 0.0048 0.0004
H21 0.0371 0.0521 0.0398 0.0044 0.0013 0.0068
H22 0.0430 0.0510 0.0362 0.0075 0.0061 0.0015
H24 0.0347 0.0532 0.0386 0.0044 -0.0008 0.0037
H25 0.0398 0.0550 0.0337 0.0062 0.0038 -0.0007
H26 0.0345 0.0589 0.0384 0.0033 -0.0011 0.0053
H27 0.0420 0.0556 0.0325 0.0059 0.0032 0.0021
N5 0.0272(13) 0.0387(15) 0.0307(15) 0.0079(13) 0.0067(11) -0.0045(11)
N6 0.0242(13) 0.0366(14) 0.0248(14) 0.0049(12) 0.0059(11) 0.0018(11)
C59 0.0275(16) 0.0392(18) 0.0348(19) 0.0078(16) -0.0011(14) -0.0098(14)
C60 0.0295(16) 0.0368(17) 0.0213(15) 0.0031(14) 0.0001(13) -0.0072(13)
C61 0.0249(15) 0.0215(15) 0.0191(15) 0.0014(12) 0.0014(12) 0.0009(12)
C62 0.0273(16) 0.0455(19) 0.0187(15) 0.0005(14) -0.0016(13) -0.0048(14)
C63 0.0332(18) 0.052(2) 0.0229(17) 0.0043(15) 0.0048(14) -0.0062(15)
C64 0.0252(14) 0.0185(14) 0.0179(14) -0.0026(12) 0.0022(12) 0.0002(12)
C65 0.0236(15) 0.0313(16) 0.0245(16) 0.0018(14) 0.0008(13) -0.0014(12)
C66 0.0278(16) 0.0360(17) 0.0238(16) 0.0074(14) -0.0003(13) 0.0036(13)
C67 0.0233(15) 0.0399(18) 0.0247(16) 0.0022(15) 0.0000(13) 0.0007(13)
C68 0.0276(15) 0.0332(16) 0.0201(15) 0.0032(14) -0.0004(12) 0.0008(13)
H59 0.0322 0.0523 0.0371 0.0006 -0.0016 -0.0059
H60 0.0397 0.0548 0.0303 0.0026 0.0028 -0.0041
H61 0.0328 0.0578 0.0379 0.0001 -0.0022 -0.0067
H63 0.0393 0.0554 0.0302 0.0011 0.0030 -0.0045
H65 0.0313 0.0558 0.0412 0.0068 -0.0009 -0.0012
H66 0.0395 0.0585 0.0364 0.0109 0.0028 -0.0034
H67 0.0307 0.0650 0.0429 0.0074 -0.0010 -0.0019
H68 0.0384 0.0590 0.0349 0.0091 0.0012 -0.0021
N7 0.0277(13) 0.0354(14) 0.0253(14) -0.0039(12) 0.0035(11) -0.0030(11)
N8 0.0309(14) 0.0380(15) 0.0340(16) -0.0054(13) 0.0086(12) 0.0001(12)
C1 0.056(2) 0.054(2) 0.034(2) 0.0060(17) 0.0082(17) 0.0321(18)
C2 0.064(2) 0.052(2) 0.0256(18) 0.0069(17) 0.0101(16) 0.0327(18)
C3 0.0260(15) 0.0280(16) 0.0233(16) -0.0046(14) 0.0033(13) -0.0048(13)
C4 0.0275(18) 0.132(3) 0.0256(19) -0.008(2) -0.0029(15) 0.017(2)
C5 0.0304(19) 0.125(3) 0.0269(19) -0.014(2) 0.0008(16) 0.012(2)
C6 0.0233(14) 0.0267(15) 0.0220(15) -0.0027(14) 0.0047(12) -0.0055(13)
C7 0.0248(17) 0.106(3) 0.0241(17) -0.007(2) -0.0022(14) 0.0104(18)
C8 0.0239(17) 0.099(3) 0.0192(16) -0.0091(18) 0.0020(14) 0.0024(18)
C9 0.068(2) 0.077(3) 0.0176(17) -0.0017(18) 0.0018(17) 0.042(2)
C10 0.060(2) 0.085(3) 0.0225(18) -0.0025(19) -0.0036(17) 0.045(2)
H1 0.0421 0.0679 0.0388 0.0028 0.0033 0.0124
H2 0.0472 0.0646 0.0302 0.0012 0.0063 0.0075
H4 0.0454 0.0647 0.0358 0.0017 0.0022 0.0128
H5 0.0521 0.0702 0.0303 0.0004 0.0080 0.0117
H7 0.0390 0.0627 0.0355 -0.0001 0.0002 0.0066
H8 0.0456 0.0596 0.0284 -0.0031 0.0042 0.0053
H9 0.0496 0.0638 0.0286 -0.0041 0.0036 0.0087
H10 0.0407 0.0617 0.0354 -0.0029 -0.0007 0.0092
O1 0.0305(11) 0.0340(11) 0.0329(12) 0.0037(10) 0.0098(9) 0.0020(9)
O2 0.0260(10) 0.0310(11) 0.0295(12) 0.0053(9) 0.0100(9) -0.0032(9)
C52 0.0322(17) 0.051(2) 0.0292(18) -0.0016(16) 0.0104(14) -0.0090(15)
C53 0.0220(15) 0.0392(18) 0.0180(15) -0.0015(14) 0.0035(12) -0.0088(13)
C54 0.0306(16) 0.0282(16) 0.0217(16) 0.0028(13) 0.0022(13) -0.0069(13)
C55 0.0241(15) 0.0341(17) 0.0156(15) 0.0007(13) -0.0005(12) -0.0021(13)
C56 0.0185(14) 0.0335(16) 0.0155(14) 0.0015(13) 0.0036(11) -0.0035(12)
C57 0.0218(15) 0.0314(16) 0.0157(14) -0.0004(13) -0.0004(12) -0.0040(13)
C58 0.0221(15) 0.0317(16) 0.0230(16) -0.0009(14) 0.0037(12) 0.0009(13)
H1O 0.0343 0.0421 0.0370 0.0025 0.0061 -0.0010
H2O 0.0322 0.0415 0.0387 0.0019 0.0069 -0.0019
H52A 0.0456 0.0520 0.0438 -0.0095 0.0042 -0.0138
H52B 0.0412 0.0442 0.0562 0.0048 0.0105 0.0063
H52C 0.0433 0.0644 0.0334 0.0110 -0.0001 -0.0019
H54 0.0430 0.0367 0.0429 0.0052 0.0062 -0.0021
H56 0.0337 0.0455 0.0430 0.0036 0.0094 -0.0024
H58 0.0366 0.0403 0.0451 0.0005 0.0076 0.0037
O3 0.0229(10) 0.0537(13) 0.0241(11) -0.0141(10) -0.0031(9) 0.0042(9)
O4 0.0254(11) 0.0838(16) 0.0273(12) -0.0242(12) 0.0030(9) -0.0104(11)
C38 0.0150(14) 0.0413(17) 0.0237(15) -0.0050(14) 0.0049(12) 0.0005(13)
C39 0.0226(15) 0.0300(16) 0.0167(15) -0.0007(13) -0.0047(12) 0.0035(12)
C40 0.0266(15) 0.0342(16) 0.0148(14) 0.0015(13) 0.0030(12) 0.0078(13)
C41 0.0206(14) 0.0322(16) 0.0231(15) 0.0115(14) 0.0031(12) 0.0049(13)
C42 0.0229(15) 0.0420(18) 0.0212(16) 0.0014(14) -0.0030(13) -0.0042(13)
C43 0.0241(16) 0.0445(18) 0.0185(16) -0.0057(14) 0.0006(13) -0.0002(13)
C44 0.0259(16) 0.052(2) 0.0317(17) 0.0117(16) 0.0048(13) 0.0033(15)
H3O 0.0320 0.0513 0.0345 -0.0026 0.0040 0.0018
H4O 0.0313 0.0556 0.0361 -0.0035 0.0026 -0.0006
H38 0.0314 0.0595 0.0387 -0.0041 0.0056 0.0000
H40 0.0403 0.0624 0.0319 -0.0058 0.0044 0.0020
H42 0.0347 0.0666 0.0384 -0.0058 -0.0025 -0.0035
H44A 0.0459 0.0584 0.0563 -0.0066 0.0097 0.0040
H44B 0.0442 0.0705 0.0457 0.0166 0.0064 0.0040
H44C 0.0376 0.0858 0.0386 -0.0048 -0.0038 -0.0020
O5 0.0237(10) 0.0421(11) 0.0180(10) -0.0022(10) 0.0028(8) -0.0030(9)
O6 0.0277(11) 0.0477(13) 0.0200(10) 0.0016(10) -0.0014(9) -0.0067(9)
C45 0.0172(13) 0.0274(15) 0.0236(15) 0.0000(13) 0.0037(12) -0.0012(12)
C46 0.0245(15) 0.0257(15) 0.0211(15) 0.0002(13) -0.0022(12) -0.0012(12)
C47 0.0280(15) 0.0288(16) 0.0197(15) -0.0001(13) 0.0062(12) -0.0027(13)
C48 0.0234(15) 0.0265(16) 0.0263(16) -0.0012(14) 0.0059(12) 0.0000(12)
C49 0.0178(14) 0.0311(16) 0.0298(16) 0.0001(14) -0.0017(12) -0.0011(12)
C50 0.0245(15) 0.0234(15) 0.0181(14) -0.0037(13) 0.0031(12) 0.0007(12)
C51 0.0240(16) 0.050(2) 0.044(2) 0.0060(17) 0.0120(14) 0.0020(15)
H5O 0.0316 0.0512 0.0350 0.0009 0.0045 -0.0010
H6O 0.0348 0.0530 0.0337 0.0003 0.0060 -0.0005
H45 0.0327 0.0586 0.0377 0.0005 0.0068 -0.0016
H47 0.0430 0.0640 0.0303 0.0023 0.0066 0.0005
H49 0.0350 0.0627 0.0366 0.0036 -0.0004 -0.0009
H51A 0.0476 0.0604 0.0522 -0.0110 0.0123 0.0000
H51B 0.0479 0.0574 0.0547 0.0158 0.0119 0.0005
H51C 0.0398 0.0805 0.0381 0.0045 -0.0008 -0.0003
O7 0.0338(11) 0.0304(11) 0.0338(12) -0.0075(10) 0.0086(9) -0.0041(9)
O8 0.0313(11) 0.0261(11) 0.0289(12) -0.0047(9) 0.0081(9) -0.0003(9)
C11 0.0237(14) 0.0301(16) 0.0158(14) -0.0020(13) 0.0007(11) 0.0025(13)
C12 0.0293(16) 0.0283(17) 0.0192(15) -0.0011(13) 0.0002(13) -0.0029(13)
C13 0.0356(17) 0.0233(15) 0.0203(16) -0.0045(13) 0.0013(13) 0.0004(13)
C14 0.0274(16) 0.0330(17) 0.0149(15) -0.0002(13) 0.0013(12) 0.0051(13)
C15 0.0235(15) 0.0289(16) 0.0195(15) 0.0003(13) 0.0005(12) -0.0028(12)
C16 0.0287(16) 0.0258(15) 0.0135(14) -0.0005(13) -0.0004(12) -0.0001(13)
C17 0.0337(17) 0.0404(18) 0.0260(17) -0.0061(15) 0.0065(14) 0.0043(14)
H7O 0.0387 0.0485 0.0370 -0.0036 0.0074 0.0041
H8O 0.0390 0.0499 0.0383 -0.0054 0.0066 0.0025
H11 0.0389 0.0526 0.0434 -0.0053 0.0097 0.0047
H13 0.0460 0.0442 0.0424 -0.0057 0.0063 0.0033
H15 0.0405 0.0500 0.0450 -0.0036 0.0062 -0.0040
H17A 0.0462 0.0689 0.0353 -0.0152 0.0000 0.0021
H17B 0.0459 0.0517 0.0559 -0.0030 0.0104 -0.0046
H17C 0.0483 0.0667 0.0382 0.0076 0.0014 0.0143

loop_
_atom_site_label
_atom_site_type_symbol
_atom_site_thermal_displace_type
_atom_site_fract_x
_atom_site_fract_y
_atom_site_fract_z
_atom_site_occupancy
_atom_site_U_iso_or_equiv
N1 N Uani 0.02208(12) 0.2466(3) 0.22883(6) 1.000 0.0287(8)
N2 N Uani 0.38758(11) 0.1758(3) 0.16174(6) 1.000 0.0288(8)
C28 C Uani 0.07146(16) 0.1368(3) 0.24029(7) 1.000 0.0319(10)
C29 C Uani 0.14370(15) 0.1228(3) 0.22898(7) 1.000 0.0267(9)
C30 C Uani 0.16858(14) 0.2269(3) 0.20399(6) 1.000 0.0205(8)
C31 C Uani 0.11848(14) 0.3445(3) 0.19275(6) 1.000 0.0235(9)
C32 C Uani 0.04683(14) 0.3493(3) 0.20549(7) 1.000 0.0269(9)
C33 C Uani 0.24454(14) 0.2107(3) 0.18969(6) 1.000 0.0194(8)
C34 C Uani 0.30184(14) 0.1250(3) 0.20659(7) 1.000 0.0268(9)
C35 C Uani 0.37103(14) 0.1124(3) 0.19189(7) 1.000 0.0310(10)
C36 C Uani 0.33219(14) 0.2559(3) 0.14547(7) 1.000 0.0285(9)
C37 C Uani 0.26111(14) 0.2768(3) 0.15823(7) 1.000 0.0264(9)
N3 N Uani 0.10850(12) 0.2943(3) 0.33339(6) 1.000 0.0317(8)
N4 N Uani 0.47078(13) 0.3747(3) 0.26297(6) 1.000 0.0386(9)
C18 C Uani 0.12138(14) 0.3985(3) 0.30838(7) 1.000 0.0308(10)
C19 C Uani 0.19067(15) 0.4193(3) 0.29421(7) 1.000 0.0285(10)
C20 C Uani 0.25188(14) 0.3286(3) 0.30572(7) 1.000 0.0236(9)
C21 C Uani 0.23886(15) 0.2204(4) 0.33160(8) 1.000 0.0399(11)
C22 C Uani 0.16769(16) 0.2069(4) 0.34443(8) 1.000 0.0442(11)
C23 C Uani 0.32737(14) 0.3472(3) 0.29101(7) 1.000 0.0246(9)
C24 C Uani 0.33873(16) 0.4291(4) 0.26130(8) 1.000 0.0436(11)
C25 C Uani 0.40991(18) 0.4408(4) 0.24837(9) 1.000 0.0482(12)
C26 C Uani 0.45968(17) 0.2986(5) 0.29162(9) 1.000 0.0631(14)
C27 C Uani 0.39068(17) 0.2828(4) 0.30639(8) 1.000 0.0556(13)
N5 N Uani 0.29603(12) 0.6213(3) 0.03604(6) 1.000 0.0321(8)
N6 N Uani 0.62959(12) 0.8610(3) -0.04542(6) 1.000 0.0284(8)
C59 C Uani 0.29929(15) 0.6306(3) 0.00190(8) 1.000 0.0339(10)
C60 C Uani 0.36236(15) 0.6768(3) -0.01507(7) 1.000 0.0292(9)
C61 C Uani 0.42775(14) 0.7144(3) 0.00347(6) 1.000 0.0218(9)
C62 C Uani 0.42483(15) 0.7047(3) 0.03874(7) 1.000 0.0306(10)
C63 C Uani 0.35903(16) 0.6596(4) 0.05374(7) 1.000 0.0360(11)
C64 C Uani 0.49749(14) 0.7641(3) -0.01360(6) 1.000 0.0205(8)
C65 C Uani 0.49514(14) 0.8343(3) -0.04585(7) 1.000 0.0265(9)
C66 C Uani 0.56144(15) 0.8803(3) -0.06042(7) 1.000 0.0292(9)
C67 C Uani 0.63129(14) 0.7924(3) -0.01451(7) 1.000 0.0293(9)
C68 C Uani 0.56822(14) 0.7420(3) 0.00204(7) 1.000 0.0270(9)
N7 N Uani 0.11800(12) 0.1056(3) 0.45567(6) 1.000 0.0294(8)
N8 N Uani -0.19737(13) 0.4442(3) 0.53624(6) 1.000 0.0341(9)
C1 C Uani -0.19085(18) 0.4472(4) 0.50260(8) 1.000 0.0479(12)
C2 C Uani -0.12965(18) 0.3887(4) 0.48595(8) 1.000 0.0470(11)
C3 C Uani -0.07009(15) 0.3221(3) 0.50387(7) 1.000 0.0257(9)
C4 C Uani -0.07659(17) 0.3177(5) 0.53883(8) 1.000 0.0618(13)
C5 C Uani -0.14011(17) 0.3778(5) 0.55365(8) 1.000 0.0608(13)
C6 C Uani -0.00437(14) 0.2517(3) 0.48704(7) 1.000 0.0239(8)
C7 C Uani -0.00158(16) 0.2344(4) 0.45226(7) 1.000 0.0517(13)
C8 C Uani 0.05938(16) 0.1625(4) 0.43799(7) 1.000 0.0473(13)
C9 C Uani 0.05742(19) 0.1966(4) 0.50538(7) 1.000 0.0542(13)
C10 C Uani 0.11567(18) 0.1241(4) 0.48916(8) 1.000 0.0559(13)
O1 O Uani 0.24498(10) 0.0206(2) 0.07759(5) 1.000 0.0323(7)
O2 O Uani 0.16477(9) 0.5727(2) 0.06969(4) 1.000 0.0286(6)
C52 C Uani 0.00690(15) 0.1766(4) 0.12539(7) 1.000 0.0373(11)
C53 C Uani 0.07697(14) 0.2204(3) 0.10704(6) 1.000 0.0263(9)
C54 C Uani 0.12920(15) 0.1020(3) 0.09971(7) 1.000 0.0268(9)
C55 C Uani 0.19445(14) 0.1407(3) 0.08313(6) 1.000 0.0246(9)
C56 C Uani 0.20719(14) 0.2979(3) 0.07257(6) 1.000 0.0224(8)
C57 C Uani 0.15506(14) 0.4167(3) 0.07975(6) 1.000 0.0230(9)
C58 C Uani 0.09050(14) 0.3793(3) 0.09736(7) 1.000 0.0255(9)
O3 O Uani 0.52856(9) 0.1242(2) 0.13783(5) 1.000 0.0337(7)
O4 O Uani 0.61829(10) 0.3810(3) 0.24125(5) 1.000 0.0455(8)
C38 C Uani 0.57007(13) 0.2551(3) 0.18980(7) 1.000 0.0266(9)
C39 C Uani 0.58501(14) 0.1856(3) 0.15851(6) 1.000 0.0232(9)
C40 C Uani 0.65811(14) 0.1772(3) 0.14747(6) 1.000 0.0252(9)
C41 C Uani 0.71688(14) 0.2426(3) 0.16704(7) 1.000 0.0253(9)
C42 C Uani 0.70248(14) 0.3116(3) 0.19837(7) 1.000 0.0288(9)
C43 C Uani 0.62926(14) 0.3163(3) 0.20973(7) 1.000 0.0290(10)
C44 C Uani 0.79550(15) 0.2422(3) 0.15338(7) 1.000 0.0365(10)
O5 O Uani -0.12707(9) 0.2439(2) 0.24705(4) 1.000 0.0279(6)
O6 O Uani -0.02968(9) 0.2475(2) 0.36290(4) 1.000 0.0319(7)
C45 C Uani -0.07556(13) 0.2474(3) 0.30457(7) 1.000 0.0227(8)
C46 C Uani -0.08828(14) 0.2429(3) 0.33934(7) 1.000 0.0238(9)
C47 C Uani -0.16097(14) 0.2310(3) 0.35108(6) 1.000 0.0254(9)
C48 C Uani -0.22183(14) 0.2279(3) 0.32799(7) 1.000 0.0253(9)
C49 C Uani -0.20979(14) 0.2312(3) 0.29312(7) 1.000 0.0263(9)
C50 C Uani -0.13674(14) 0.2406(3) 0.28168(6) 1.000 0.0220(8)
C51 C Uani -0.30076(15) 0.2230(3) 0.34093(8) 1.000 0.0391(11)
O7 O Uani 0.23681(10) -0.0375(2) 0.42344(5) 1.000 0.0325(7)
O8 O Uani 0.33017(9) 0.5032(2) 0.43093(5) 1.000 0.0286(7)
C11 C Uani 0.28125(14) 0.2349(3) 0.42780(6) 1.000 0.0232(8)
C12 C Uani 0.29112(15) 0.0755(3) 0.41805(7) 1.000 0.0256(9)
C13 C Uani 0.35656(15) 0.0276(3) 0.40263(7) 1.000 0.0264(9)
C14 C Uani 0.41226(14) 0.1392(3) 0.39611(6) 1.000 0.0251(9)
C15 C Uani 0.40231(14) 0.2999(3) 0.40514(6) 1.000 0.0240(9)
C16 C Uani 0.33720(14) 0.3458(3) 0.42137(6) 1.000 0.0227(9)
C17 C Uani 0.48367(15) 0.0865(3) 0.37940(7) 1.000 0.0332(10)
H28 H Uani 0.05272 0.05363 0.25940 1.000 0.0421
H29 H Uani 0.18046 0.02938 0.23903 1.000 0.0416
H31 H Uani 0.13108 0.43084 0.17314 1.000 0.0410
H32 H Uani 0.00602 0.43806 0.19690 1.000 0.0415
H34 H Uani 0.29586 0.07107 0.23141 1.000 0.0417
H35 H Uani 0.41579 0.04676 0.20499 1.000 0.0422
H36 H Uani 0.34534 0.30571 0.12093 1.000 0.0413
H37 H Uani 0.21831 0.34363 0.14407 1.000 0.0408
H18 H Uani 0.07289 0.46939 0.30052 1.000 0.0428
H19 H Uani 0.19710 0.50522 0.27384 1.000 0.0423
H21 H Uani 0.28456 0.14725 0.34178 1.000 0.0430
H22 H Uani 0.15692 0.12174 0.36450 1.000 0.0433
H24 H Uani 0.29278 0.48580 0.24714 1.000 0.0422
H25 H Uani 0.41867 0.50052 0.22437 1.000 0.0428
H26 H Uani 0.51049 0.24904 0.30328 1.000 0.0440
H27 H Uani 0.38860 0.21678 0.33007 1.000 0.0433
H59 H Uani 0.24713 0.60032 -0.01150 1.000 0.0406
H60 H Uani 0.36179 0.68057 -0.04261 1.000 0.0415
H61 H Uani 0.47433 0.73261 0.05434 1.000 0.0429
H63 H Uani 0.35515 0.65232 0.08113 1.000 0.0416
H65 H Uani 0.44123 0.85729 -0.05844 1.000 0.0428
H66 H Uani 0.55819 0.93352 -0.08555 1.000 0.0448
H67 H Uani 0.68626 0.77368 -0.00259 1.000 0.0462
H68 H Uani 0.57669 0.68818 0.02695 1.000 0.0441
H1 H Uani -0.23983 0.49554 0.48914 1.000 0.0495
H2 H Uani -0.12845 0.39889 0.45851 1.000 0.0472
H4 H Uani -0.03230 0.26415 0.55458 1.000 0.0486
H5 H Uani -0.14409 0.37273 0.58105 1.000 0.0507
H7 H Uani -0.05016 0.25805 0.43574 1.000 0.0458
H8 H Uani 0.06114 0.14488 0.41073 1.000 0.0444
H9 H Uani 0.06264 0.21135 0.53272 1.000 0.0473
H10 H Uani 0.16785 0.09307 0.50245 1.000 0.0460
H1O H Uani 0.29195 0.06070 0.06772 1.000 0.0377
H2O H Uani 0.21233 0.58979 0.05779 1.000 0.0373
H52A H Uani -0.02461 0.08439 0.11207 1.000 0.0471
H52B H Uani -0.03302 0.27289 0.12750 1.000 0.0470
H52C H Uani 0.02024 0.13269 0.15063 1.000 0.0471
H54 H Uani 0.11925 -0.02074 0.10746 1.000 0.0408
H56 H Uani 0.25856 0.33182 0.06049 1.000 0.0406
H58 H Uani 0.05065 0.47326 0.10284 1.000 0.0406
H3O H Uani 0.47806 0.14789 0.14645 1.000 0.0392
H4O H Uani 0.56403 0.38212 0.24613 1.000 0.0410
H38 H Uani 0.51360 0.26289 0.19903 1.000 0.0431
H40 H Uani 0.66668 0.12227 0.12294 1.000 0.0448
H42 H Uani 0.74628 0.36162 0.21492 1.000 0.0467
H44A H Uani 0.80838 0.12450 0.14383 1.000 0.0534
H44B H Uani 0.79979 0.32880 0.13320 1.000 0.0534
H44C H Uani 0.83655 0.27161 0.17312 1.000 0.0541
H5O H Uani -0.07274 0.24276 0.24231 1.000 0.0392
H6O H Uani 0.01797 0.26638 0.35118 1.000 0.0404
H45 H Uani -0.01895 0.25843 0.29564 1.000 0.0429
H47 H Uani -0.16938 0.22182 0.37816 1.000 0.0457
H49 H Uani -0.25719 0.23779 0.27521 1.000 0.0448
H51A H Uani -0.31292 0.32243 0.35736 1.000 0.0532
H51B H Uani -0.31108 0.11478 0.35503 1.000 0.0531
H51C H Uani -0.34141 0.22690 0.32005 1.000 0.0529
H7O H Uani 0.19270 0.01336 0.43379 1.000 0.0413
H8O H Uani 0.28288 0.52093 0.44301 1.000 0.0423
H11 H Uani 0.22944 0.27271 0.43903 1.000 0.0448
H13 H Uani 0.36245 -0.09791 0.39606 1.000 0.0441
H15 H Uani 0.44419 0.38987 0.39981 1.000 0.0451
H17A H Uani 0.47291 0.02473 0.35568 1.000 0.0502
H17B H Uani 0.51908 0.18820 0.37455 1.000 0.0510
H17C H Uani 0.51534 0.00901 0.39646 1.000 0.0511

loop_
_atom_type_symbol
_atom_type_description
_atom_type_scat_dispersion_real
_atom_type_scat_dispersion_imag
_atom_type_scat_source
O O 0.0106 0.0060 'International Tables Vol C Tables 4.2.6.8 and 6.1.1.4'
N N 0.0061 0.0033 'International Tables Vol C Tables 4.2.6.8 and 6.1.1.4'
H H 0.0000 0.0000 'International Tables Vol C Tables 4.2.6.8 and 6.1.1.4'
C C 0.0033 0.0016 'International Tables Vol C Tables 4.2.6.8 and 6.1.1.4'

loop_
_geom_angle_atom_site_label_1
_geom_angle_atom_site_label_2
_geom_angle_atom_site_label_3
_geom_angle
_geom_angle_publ_flag
C55 O1 H1O 113.00 no
C57 O2 H2O 113.00 no
C28 N1 C32 116.1(2) yes
C35 N2 C36 116.1(2) yes
C39 O3 H3O 112.00 no
C43 O4 H4O 110.00 no
C18 N3 C22 116.0(2) yes
C25 N4 C26 115.2(3) yes
C50 O5 H5O 110.00 no
C46 O6 H6O 110.00 no
C59 N5 C63 116.2(2) yes
C66 N6 C67 116.2(2) yes
C12 O7 H7O 110.00 no
C16 O8 H8O 111.00 no
C8 N7 C10 115.4(2) yes
C1 N8 C5 115.4(3) yes
N1 C28 C29 124.0(2) yes
C28 C29 C30 119.8(2) no
C29 C30 C33 121.6(2) no
C29 C30 C31 116.6(2) no
C31 C30 C33 121.8(2) no
C30 C31 C32 119.7(2) no
N1 C32 C31 123.8(2) yes
C30 C33 C34 121.8(2) no
C34 C33 C37 116.8(2) no
C30 C33 C37 121.4(2) no
C33 C34 C35 119.2(2) no
N2 C35 C34 124.4(2) yes
N2 C36 C37 123.9(2) yes
C33 C37 C36 119.6(2) no
N1 C28 H28 117.00 no
C29 C28 H28 119.00 no
C28 C29 H29 120.00 no
C30 C29 H29 120.00 no
C32 C31 H31 117.00 no
C30 C31 H31 123.00 no
N1 C32 H32 115.00 no
C31 C32 H32 122.00 no
C35 C34 H34 117.00 no
C33 C34 H34 123.00 no
N2 C35 H35 116.00 no
C34 C35 H35 119.00 no
N2 C36 H36 116.00 no
C37 C36 H36 120.00 no
C33 C37 H37 120.00 no
C36 C37 H37 121.00 no
N3 C18 C19 123.7(2) yes
C18 C19 C20 120.2(2) no
C19 C20 C21 116.4(2) no
C21 C20 C23 121.9(2) no
C19 C20 C23 121.7(2) no
C20 C21 C22 119.9(3) no
N3 C22 C21 123.9(3) yes
C20 C23 C24 122.8(2) no
C20 C23 C27 121.9(3) no
C24 C23 C27 115.3(3) no
C23 C24 C25 120.6(3) no
N4 C25 C24 123.8(3) yes
N4 C26 C27 124.6(3) yes
C23 C27 C26 120.5(3) no
N3 C18 H18 114.00 no
C19 C18 H18 122.00 no
C18 C19 H19 120.00 no
C20 C19 H19 120.00 no
C22 C21 H21 120.00 no
C20 C21 H21 120.00 no
C21 C22 H22 120.00 no
N3 C22 H22 116.00 no
C23 C24 H24 122.00 no
C25 C24 H24 118.00 no
C24 C25 H25 121.00 no
N4 C25 H25 115.00 no
N4 C26 H26 114.00 no
C27 C26 H26 122.00 no
C26 C27 H27 118.00 no
C23 C27 H27 122.00 no
N5 C59 C60 124.1(3) yes
C59 C60 C61 119.4(3) no
C62 C61 C64 121.6(2) no
C60 C61 C64 121.6(2) no
C60 C61 C62 116.8(2) no
C61 C62 C63 120.1(2) no
N5 C63 C62 123.5(3) yes
C65 C64 C68 117.1(2) no
C61 C64 C65 121.7(2) no
C61 C64 C68 121.3(2) no
C64 C65 C66 119.5(2) no
N6 C66 C65 123.9(3) yes
N6 C67 C68 124.1(2) yes
C64 C68 C67 119.3(2) no
N5 C59 H59 114.00 no
C60 C59 H59 122.00 no
C61 C60 H60 120.00 no
C59 C60 H60 121.00 no
C63 C62 H61 120.00 no
C61 C62 H61 120.00 no
C62 C63 H63 122.00 no
N5 C63 H63 115.00 no
C66 C65 H65 121.00 no
C64 C65 H65 119.00 no
C65 C66 H66 118.00 no
N6 C66 H66 118.00 no
N6 C67 H67 116.00 no
C68 C67 H67 119.00 no
C64 C68 H68 123.00 no
C67 C68 H68 117.00 no
N8 C1 C2 124.1(3) yes
C1 C2 C3 120.6(3) no
C4 C3 C6 121.7(3) no
C2 C3 C6 122.6(3) no
C2 C3 C4 115.6(3) no
C3 C4 C5 120.4(3) no
N8 C5 C4 123.9(3) yes
C3 C6 C7 122.6(2) no
C3 C6 C9 121.9(3) no
C7 C6 C9 115.5(2) no
C6 C7 C8 120.4(3) no
N7 C8 C7 124.2(3) yes
C6 C9 C10 120.5(3) no
N7 C10 C9 124.0(3) yes
C2 C1 H1 122.00 no
N8 C1 H1 113.00 no
C3 C2 H2 120.00 no
C1 C2 H2 119.00 no
C5 C4 H4 120.00 no
C3 C4 H4 120.00 no
N8 C5 H5 117.00 no
C4 C5 H5 119.00 no
C6 C7 H7 121.00 no
C8 C7 H7 117.00 no
C7 C8 H8 121.00 no
N7 C8 H8 115.00 no
C6 C9 H9 122.00 no
C10 C9 H9 118.00 no
N7 C10 H10 113.00 no
C9 C10 H10 122.00 no
C54 C53 C58 119.4(2) no
C52 C53 C58 120.8(2) no
C52 C53 C54 119.8(2) no
C53 C54 C55 120.5(2) no
O1 C55 C56 121.6(2) yes
O1 C55 C54 118.1(2) yes
C54 C55 C56 120.3(2) no
C55 C56 C57 119.4(2) no
C56 C57 C58 120.5(2) no
O2 C57 C58 117.9(2) yes
O2 C57 C56 121.6(2) yes
C53 C58 C57 119.8(2) no
C53 C52 H52B 115.00 no
C53 C52 H52A 112.00 no
C53 C52 H52C 111.00 no
H52A C52 H52B 103.00 no
H52A C52 H52C 108.00 no
H52B C52 H52C 108.00 no
C55 C54 H54 120.00 no
C53 C54 H54 120.00 no
C55 C56 H56 122.00 no
C57 C56 H56 119.00 no
C53 C58 H58 121.00 no
C57 C58 H58 120.00 no
C39 C38 C43 119.1(2) no
C38 C39 C40 120.4(2) no
O3 C39 C40 118.2(2) yes
O3 C39 C38 121.4(2) yes
C39 C40 C41 120.3(2) no
C40 C41 C44 119.4(2) no
C42 C41 C44 120.9(2) no
C40 C41 C42 119.6(2) no
C41 C42 C43 119.9(2) no
O4 C43 C38 121.7(2) yes
C38 C43 C42 120.7(2) no
O4 C43 C42 117.6(2) yes
C39 C38 H38 122.00 no
C43 C38 H38 119.00 no
C39 C40 H40 117.00 no
C41 C40 H40 122.00 no
C43 C42 H42 117.00 no
C41 C42 H42 123.00 no
C41 C44 H44C 111.00 no
C41 C44 H44B 110.00 no
H44B C44 H44C 108.00 no
C41 C44 H44A 110.00 no
H44A C44 H44B 109.00 no
H44A C44 H44C 108.00 no
C46 C45 C50 118.9(2) no
O6 C46 C47 118.2(2) yes
C45 C46 C47 120.7(2) no
O6 C46 C45 121.1(2) yes
C46 C47 C48 119.9(2) no
C49 C48 C51 120.4(2) no
C47 C48 C51 119.6(2) no
C47 C48 C49 119.9(2) no
C48 C49 C50 119.6(2) no
C45 C50 C49 120.9(2) no
O5 C50 C45 121.1(2) yes
O5 C50 C49 118.0(2) yes
C50 C45 H45 121.00 no
C46 C45 H45 120.00 no
C48 C47 H47 121.00 no
C46 C47 H47 119.00 no
C50 C49 H49 120.00 no
C48 C49 H49 120.00 no
C48 C51 H51C 111.00 no
C48 C51 H51A 113.00 no
C48 C51 H51B 112.00 no
H51B C51 H51C 107.00 no
H51A C51 H51C 107.00 no
H51A C51 H51B 107.00 no
C12 C11 C16 119.0(2) no
O7 C12 C11 121.0(2) yes
O7 C12 C13 118.5(2) yes
C11 C12 C13 120.6(2) no
C12 C13 C14 120.2(2) no
C15 C14 C17 120.2(2) no
C13 C14 C15 119.8(2) no
C13 C14 C17 120.1(2) no
C14 C15 C16 119.5(2) no
C11 C16 C15 120.9(2) no
O8 C16 C11 120.9(2) yes
O8 C16 C15 118.2(2) yes
C12 C11 H11 120.00 no
C16 C11 H11 121.00 no
C12 C13 H13 118.00 no
C14 C13 H13 122.00 no
C14 C15 H15 121.00 no
C16 C15 H15 119.00 no
C14 C17 H17A 113.00 no
C14 C17 H17B 111.00 no
C14 C17 H17C 109.00 no
H17A C17 H17B 108.00 no
H17A C17 H17C 109.00 no
H17B C17 H17C 106.00 no

loop_
_geom_bond_atom_site_label_1
_geom_bond_atom_site_label_2
_geom_bond_distance
_geom_bond_publ_flag
O1 C55 1.368(3) yes
O2 C57 1.371(3) yes
O1 H1O 0.9900 no
O2 H2O 0.9900 no
N1 C28 1.337(4) yes
N1 C32 1.340(4) yes
N2 C36 1.337(3) yes
N2 C35 1.340(4) yes
O3 C39 1.371(3) yes
O4 C43 1.372(3) yes
O3 H3O 0.9900 no
O4 H4O 0.9900 no
N3 C22 1.342(4) yes
N3 C18 1.337(4) yes
N4 C26 1.313(4) yes
N4 C25 1.330(4) yes
O5 C50 1.379(3) yes
O6 C46 1.373(3) yes
O5 H5O 0.9900 no
O6 H6O 0.9900 no
N5 C63 1.340(4) yes
N5 C59 1.348(4) yes
N6 C67 1.343(4) yes
N6 C66 1.342(3) yes
O7 C12 1.372(3) yes
O8 C16 1.371(3) yes
O7 H7O 0.9900 no
O8 H8O 0.9900 no
N7 C8 1.323(4) yes
N7 C10 1.328(4) yes
N8 C1 1.332(4) yes
N8 C5 1.330(4) yes
C28 C29 1.381(4) no
C29 C30 1.394(4) no
C30 C33 1.489(4) no
C30 C31 1.388(4) no
C31 C32 1.388(4) no
C33 C37 1.395(4) no
C33 C34 1.396(4) no
C34 C35 1.383(4) no
C36 C37 1.389(4) no
C28 H28 1.0800 no
C29 H29 1.0800 no
C31 H31 1.0800 no
C32 H32 1.0800 no
C34 H34 1.0800 no
C35 H35 1.0800 no
C36 H36 1.0800 no
C37 H37 1.0800 no
C18 C19 1.382(4) no
C19 C20 1.390(4) no
C20 C21 1.385(4) no
C20 C23 1.490(4) no
C21 C22 1.385(4) no
C23 C27 1.372(4) no
C23 C24 1.374(4) no
C24 C25 1.386(4) no
C26 C27 1.383(4) no
C18 H18 1.0800 no
C19 H19 1.0800 no
C21 H21 1.0800 no
C22 H22 1.0800 no
C24 H24 1.0800 no
C25 H25 1.0800 no
C26 H26 1.0800 no
C27 H27 1.0800 no
C59 C60 1.381(4) no
C60 C61 1.390(4) no
C61 C64 1.491(3) no
C61 C62 1.392(4) no
C62 C63 1.382(4) no
C64 C65 1.396(4) no
C64 C68 1.396(4) no
C65 C66 1.384(4) no
C67 C68 1.383(4) no
C59 H59 1.0800 no
C60 H60 1.0800 no
C62 H61 1.0800 no
C63 H63 1.0800 no
C65 H65 1.0800 no
C66 H66 1.0800 no
C67 H67 1.0800 no
C68 H68 1.0800 no
C1 C2 1.379(5) no
C2 C3 1.372(4) no
C3 C4 1.384(4) no
C3 C6 1.485(4) no
C4 C5 1.384(5) no
C6 C7 1.378(4) no
C6 C9 1.375(4) no
C7 C8 1.376(4) no
C9 C10 1.376(5) no
C1 H1 1.0800 no
C2 H2 1.0800 no
C4 H4 1.0800 no
C5 H5 1.0800 no
C7 H7 1.0800 no
C8 H8 1.0800 no
C9 H9 1.0800 no
C10 H10 1.0800 no
C52 C53 1.508(4) no
C53 C54 1.393(4) no
C53 C58 1.400(4) no
C54 C55 1.390(4) no
C55 C56 1.394(4) no
C56 C57 1.393(4) no
C57 C58 1.398(4) no
C52 H52C 1.0800 no
C52 H52A 1.0800 no
C52 H52B 1.0800 no
C54 H54 1.0800 no
C56 H56 1.0800 no
C58 H58 1.0800 no
C38 C39 1.393(4) no
C38 C43 1.390(4) no
C39 C40 1.388(4) no
C40 C41 1.390(4) no
C41 C44 1.517(4) no
C41 C42 1.391(4) no
C42 C43 1.394(4) no
C38 H38 1.0800 no
C40 H40 1.0800 no
C42 H42 1.0800 no
C44 H44C 1.0800 no
C44 H44A 1.0800 no
C44 H44B 1.0800 no
C45 C50 1.392(3) no
C45 C46 1.394(4) no
C46 C47 1.393(4) no
C47 C48 1.391(4) no
C48 C51 1.512(4) no
C48 C49 1.395(4) no
C49 C50 1.394(4) no
C45 H45 1.0800 no
C47 H47 1.0800 no
C49 H49 1.0800 no
C51 H51B 1.0800 no
C51 H51C 1.0800 no
C51 H51A 1.0800 no
C11 C16 1.389(4) no
C11 C12 1.395(4) no
C12 C13 1.391(4) no
C13 C14 1.390(4) no
C14 C15 1.398(4) no
C14 C17 1.516(4) no
C15 C16 1.396(3) no
C11 H11 1.0800 no
C13 H13 1.0800 no
C15 H15 1.0800 no
C17 H17A 1.0800 no
C17 H17B 1.0800 no
C17 H17C 1.0800 no

loop_
_geom_contact_atom_site_label_1
_geom_contact_atom_site_label_2
_geom_contact_distance
_geom_contact_site_symmetry_2
_geom_contact_publ_flag
O1 N6 2.785(3) 3_665 no
O1 C1 3.324(4) 2_545 no
O1 C2 3.366(4) 2_545 no
O2 C7 3.294(3) 2_555 no
O2 N5 2.755(3) . no
O2 C47 3.386(3) 2_555 no
O3 C66 3.393(3) 3_665 no
O3 N2 2.745(3) . no
O4 C35 3.260(3) 2_655 no
O4 C34 3.189(3) 2_655 no
O4 N4 2.791(3) . no
O5 C29 3.310(3) 2_555 no
O5 N1 2.776(3) . no
O6 C8 3.381(3) . no
O6 N3 2.784(3) . no
O7 N7 2.773(3) . no
O7 C59 3.336(4) 4_555 no
O8 C40 3.419(3) 2_655 no
O1 H1 2.6300 2_545 no
O1 H2 2.6800 2_545 no
O2 H7 2.5600 2_555 no
O2 H47 2.4000 2_555 no
O3 H66 2.5800 3_665 no
O4 H35 2.6100 2_655 no
O4 H34 2.4300 2_655 no
O5 H29 2.6300 2_555 no
O5 H28 2.9100 2_555 no
O6 H8 2.5900 . no
O6 H54 2.7800 2_555 no
O6 H7 2.9000 . no
O6 H58 2.6800 2_545 no
O7 H59 2.6100 4_555 no
O7 H60 2.8200 4_555 no
O7 H44B 2.5600 2_645 no
O8 H40 2.3400 2_655 no
N1 O5 2.776(3) . no
N2 O3 2.745(3) . no
N3 O6 2.784(3) . no
N4 O4 2.791(3) . no
N5 O2 2.755(3) . no
N6 O1 2.785(3) 3_665 no
N6 C56 3.400(3) 3_665 no
N7 O7 2.773(3) . no
N7 C11 3.322(3) . no
N8 C11 3.394(3) 3_566 no
N8 O8 2.768(3) 3_566 no
N1 H28 2.9300 2_555 no
N1 H5O 1.7900 . no
N1 H45 2.7500 . no
N2 H38 2.7400 . no
N2 H3O 1.7500 . no
N3 H6O 1.7900 . no
N3 H45 2.6900 . no
N4 H38 2.8100 . no
N4 H35 2.7500 2_655 no
N4 H4O 1.8100 . no
N5 H56 2.6900 . no
N5 H2O 1.7600 . no
N6 H1 2.9100 4_664 no
N6 H56 2.6400 3_665 no
N6 H1O 1.8000 3_665 no
N7 H7O 1.7800 . no
N7 H11 2.5300 . no
N8 H8O 1.7800 3_566 no
N8 H11 2.6200 3_566 no
C1 C59 3.271(4) 2_545 no
C1 O1 3.324(4) 2_555 no
C2 C55 3.593(4) 2_555 no
C2 O1 3.366(4) 2_555 no
C7 O2 3.294(3) 2_545 no
C8 O6 3.381(3) . no
C9 C57 3.483(4) 4_555 no
C11 N7 3.322(3) . no
C12 C60 3.567(4) 4_555 no
C13 C40 3.526(4) 2_645 no
C18 C28 3.543(4) . no
C18 C44 3.536(4) 2_655 no
C19 C44 3.392(4) 2_655 no
C19 C41 3.481(4) 2_655 no
C19 O5 3.332(3) 2_555 no
C24 C34 3.374(4) . no
C24 C43 3.461(4) 2_655 no
C25 C38 3.582(4) 2_655 no
C25 C35 3.577(4) . no
C28 C18 3.543(4) . no
C29 O5 3.310(3) 2_545 no
C29 C45 3.590(4) 2_545 no
C29 C50 3.213(4) 2_545 no
C29 C49 3.584(4) 2_545 no
C31 C52 3.546(4) . no
C31 C50 3.461(4) 2_555 no
C31 C45 3.444(4) 2_555 no
C31 C53 3.579(3) . no
C31 C46 3.584(4) 2_555 no
C32 C52 3.514(4) . no
C32 C45 3.380(4) 2_555 no
C34 C24 3.374(4) . no
C34 O4 3.189(3) 2_645 no
C35 O4 3.260(3) 2_645 no
C35 C25 3.577(4) . no
C36 C56 3.589(4) . no
C36 C55 3.543(4) . no
C37 C56 3.476(4) . no
C37 C55 3.344(4) . no
C37 C54 3.547(4) . no
C38 C25 3.582(4) 2_645 no
C40 C13 3.526(4) 2_655 no
C41 C19 3.481(4) 2_645 no
C43 C24 3.461(4) 2_645 no
C44 C19 3.392(4) 2_645 no
C44 C18 3.536(4) 2_645 no
C45 C29 3.590(4) 2_555 no
C45 C32 3.380(4) 2_545 no
C45 C31 3.444(4) 2_545 no
C46 C31 3.584(4) 2_545 no
C47 O2 3.386(3) 2_545 no
C49 C29 3.584(4) 2_555 no
C50 C29 3.213(4) 2_555 no
C50 C31 3.461(4) 2_545 no
C52 C32 3.514(4) . no
C52 C31 3.546(4) . no
C53 C31 3.579(3) . no
C54 C37 3.547(4) . no
C55 C37 3.344(4) . no
C55 C2 3.593(4) 2_545 no
C55 C36 3.543(4) . no
C56 C37 3.476(4) . no
C56 C36 3.589(4) . no
C56 N6 3.400(3) 3_665 no
C57 C9 3.483(4) 4_554 no
C59 O7 3.336(4) 4_554 no
C59 C1 3.271(4) 2_555 no
C60 C12 3.567(4) 4_554 no
C62 C66 3.567(4) 3_675 no
C65 O8 3.336(3) 4_564 no
C66 O3 3.393(3) 3_665 no
C66 C62 3.567(4) 3_675 no
C68 C16 3.510(4) 2_655 no
C1 H59 3.0800 2_545 no
C1 H8O 2.7500 3_566 no
C2 H7 2.7000 . no
C4 H9 2.6500 . no
C5 H8O 2.6900 3_566 no
C5 H52A 3.0500 4_555 no
C7 H2 2.6600 . no
C8 H7O 2.6900 . no
C8 H58 2.9500 2_545 no
C9 H4 2.6100 . no
C10 H59 3.0000 4_555 no
C10 H7O 2.7700 . no
C12 H21 3.0600 . no
C12 H60 2.9000 4_555 no
C13 H21 2.8600 . no
C13 H60 2.7600 4_555 no
C14 H21 3.0700 . no
C14 H27 2.7000 . no
C15 H27 3.0300 . no
C16 H40 2.8900 2_655 no
C17 H27 2.7600 . no
C18 H6O 2.7600 . no
C18 H45 2.7900 . no
C18 H44A 2.9100 2_655 no
C19 H24 2.7000 . no
C19 H44A 2.9800 2_655 no
C21 H27 2.6700 . no
C22 H6O 2.7400 . no
C24 H19 2.6600 . no
C25 H4O 2.7900 . no
C26 H4O 2.7100 . no
C26 H35 3.0300 2_655 no
C27 H21 2.6400 . no
C28 H45 2.9300 . no
C28 H5O 2.7200 . no
C29 H34 2.7400 . no
C31 H37 2.6600 . no
C31 H52C 2.9500 . no
C32 H52C 2.8400 . no
C32 H5O 2.7600 . no
C32 H28 2.8500 2_555 no
C34 H29 2.6700 . no
C35 H3O 2.6700 . no
C35 H38 2.8400 . no
C36 H3O 2.7500 . no
C36 H51B 3.0100 2_555 no
C37 H51B 3.0000 2_555 no
C37 H31 2.7300 . no
C38 H17A 2.9600 2_655 no
C39 H13 2.9800 2_655 no
C39 H17A 3.0500 2_655 no
C40 H13 2.5600 2_655 no
C45 H31 2.9600 2_545 no
C45 H32 2.8600 2_545 no
C46 H31 2.7500 2_545 no
C46 H54 2.9400 2_555 no
C47 H31 2.7300 2_545 no
C47 H54 2.7200 2_555 no
C48 H31 2.9600 2_545 no
C49 H29 2.8400 2_555 no
C50 H29 2.6500 2_555 no
C52 H4 2.8900 4_554 no
C53 H37 3.0500 . no
C53 H9 2.9800 4_554 no
C53 H4 2.7900 4_554 no
C54 H2 2.8500 2_545 no
C54 H37 3.0700 . no
C55 H2 2.8300 2_545 no
C55 H37 2.9500 . no
C56 H9 2.9700 4_554 no
C56 H36 3.0600 . no
C56 H37 2.8400 . no
C56 H10 2.9600 4_554 no
C57 H10 3.0600 4_554 no
C57 H37 2.8000 . no
C57 H47 3.0400 2_555 no
C57 H9 2.6600 4_554 no
C58 H9 2.6800 4_554 no
C58 H4 2.9700 4_554 no
C58 H31 3.0700 . no
C58 H37 2.8900 . no
C59 H10 2.9900 4_554 no
C59 H2O 2.7500 . no
C60 H65 2.7000 . no
C62 H68 2.7600 . no
C63 H2O 2.6900 . no
C65 H60 2.7100 . no
C66 H1O 2.6800 3_665 no
C67 H1 2.9000 4_664 no
C67 H1O 2.8200 3_665 no
C67 H56 2.9000 3_665 no
C68 H61 2.6900 . no
H1 O1 2.6300 2_555 no
H1 C67 2.9000 4_465 no
H1 H67 2.3600 4_465 no
H1 N6 2.9100 4_465 no
H1 H1O 2.4500 2_555 no
H1O N6 1.8000 3_665 no
H1O H56 2.3500 . no
H1O H1 2.4500 2_545 no
H1O C66 2.6800 3_665 no
H1O C67 2.8200 3_665 no
H2 O1 2.6800 2_555 no
H2 C54 2.8500 2_555 no
H2 H7 2.0500 . no
H2 C55 2.8300 2_555 no
H2 C7 2.6600 . no
H2O N5 1.7600 . no
H2O H56 2.3000 . no
H2O C63 2.6900 . no
H2O C59 2.7500 . no
H3O H38 2.3500 . no
H3O C35 2.6700 . no
H3O C36 2.7500 . no
H3O N2 1.7500 . no
H3O H66 2.5500 3_665 no
H4 C9 2.6100 . no
H4 H9 1.9700 . no
H4 C53 2.7900 4_555 no
H4 C58 2.9700 4_555 no
H4 C52 2.8900 4_555 no
H4 H52A 2.5900 4_555 no
H4O H38 2.2600 . no
H4O H35 2.3800 2_655 no
H4O N4 1.8100 . no
H4O C26 2.7100 . no
H4O C25 2.7900 . no
H5 H52A 2.4400 4_555 no
H5O C32 2.7600 . no
H5O H45 2.2800 . no
H5O N1 1.7900 . no
H5O C28 2.7200 . no
H6O H45 2.2600 . no
H6O N3 1.7900 . no
H6O C22 2.7400 . no
H6O C18 2.7600 . no
H7 O6 2.9000 . no
H7 C2 2.7000 . no
H7 O2 2.5600 2_545 no
H7 H2 2.0500 . no
H7O C10 2.7700 . no
H7O C8 2.6900 . no
H7O N7 1.7800 . no
H7O H11 2.2600 . no
H7O H59 2.5200 4_555 no
H8 O6 2.5900 . no
H8 H22 2.5400 . no
H8 H58 2.5000 2_545 no
H8O H11 2.2800 . no
H9 C53 2.9800 4_555 no
H9 C57 2.6600 4_555 no
H9 C56 2.9700 4_555 no
H9 C4 2.6500 . no
H9 C58 2.6800 4_555 no
H9 H4 1.9700 . no
H10 C57 3.0600 4_555 no
H10 C56 2.9600 4_555 no
H10 C59 2.9900 4_555 no
H10 H59 2.2200 4_555 no
H11 H8O 2.2800 . no
H11 H7O 2.2600 . no
H11 N7 2.5300 . no
H13 C39 2.9800 2_645 no
H13 H60 2.5100 4_555 no
H13 C40 2.5600 2_645 no
H13 H40 2.5000 2_645 no
H15 O3 2.5100 2_655 no
H15 H17B 2.3800 . no
H17A C38 2.9600 2_645 no
H17A H27 2.3900 . no
H17A C39 3.0500 2_645 no
H17B H15 2.3800 . no
H18 H45 2.4000 . no
H19 C50 3.1000 2_555 no
H19 C24 2.6600 . no
H19 O5 2.4700 2_555 no
H19 H24 2.0400 . no
H21 C14 3.0700 . no
H21 H27 2.0100 . no
H21 C13 2.8600 . no
H21 C27 2.6400 . no
H21 C12 3.0600 . no
H22 H8 2.5400 . no
H22 H44B 2.5600 2_645 no
H24 H19 2.0400 . no
H24 H49 2.3500 2_555 no
H24 C19 2.7000 . no
H24 C49 2.9500 2_555 no
H27 H17A 2.3900 . no
H27 H21 2.0100 . no
H27 C21 2.6700 . no
H27 C15 3.0300 . no
H27 C14 2.7000 . no
H27 C17 2.7600 . no
H28 H45 2.5900 . no
H28 C32 2.8500 2_545 no
H28 H32 2.2600 2_545 no
H28 N1 2.9300 2_545 no
H28 O5 2.9100 2_545 no
H29 H34 2.1200 . no
H29 C34 2.6700 . no
H29 C50 2.6500 2_545 no
H29 C49 2.8400 2_545 no
H29 O5 2.6300 2_545 no
H31 C58 3.0700 . no
H31 C46 2.7500 2_555 no
H31 C37 2.7300 . no
H31 C48 2.9600 2_555 no
H31 C45 2.9600 2_555 no
H31 C47 2.7300 2_555 no
H31 H37 2.0900 . no
H32 C45 2.8600 2_555 no
H32 H28 2.2600 2_555 no
H34 C29 2.7400 . no
H34 H29 2.1200 . no
H34 O4 2.4300 2_645 no
H35 N4 2.7500 2_645 no
H35 O4 2.6100 2_645 no
H35 H4O 2.3800 2_645 no
H35 H38 2.5200 . no
H35 C26 3.0300 2_645 no
H36 C56 3.0600 . no
H37 C58 2.8900 . no
H37 C57 2.8000 . no
H37 C54 3.0700 . no
H37 H31 2.0900 . no
H37 C55 2.9500 . no
H37 C53 3.0500 . no
H37 C56 2.8400 . no
H37 C31 2.6600 . no
H38 H3O 2.3500 . no
H38 N2 2.7400 . no
H38 H35 2.5200 . no
H38 H4O 2.2600 . no
H38 N4 2.8100 . no
H38 C35 2.8400 . no
H40 H13 2.5000 2_655 no
H42 H44C 2.4600 . no
H44A C19 2.9800 2_645 no
H44A C18 2.9100 2_645 no
H44B O7 2.5600 2_655 no
H44C H42 2.4600 . no
H45 C18 2.7900 . no
H45 H6O 2.2600 . no
H45 H18 2.4000 . no
H45 N3 2.6900 . no
H45 N1 2.7500 . no
H45 H5O 2.2800 . no
H45 C28 2.9300 . no
H45 H28 2.5900 . no
H47 H54 2.3800 2_555 no
H47 O2 2.4000 2_545 no
H47 C57 3.0400 2_545 no
H49 H51C 2.3500 . no
H51B C37 3.0000 2_545 no
H51B C36 3.0100 2_545 no
H51C H49 2.3500 . no
H52A H4 2.5900 4_554 no
H52A H5 2.4400 4_554 no
H52A C5 3.0500 4_554 no
H52B H58 2.4600 . no
H52C C32 2.8400 . no
H52C C31 2.9500 . no
H54 H47 2.3800 2_545 no
H54 C46 2.9400 2_545 no
H54 C47 2.7200 2_545 no
H54 O6 2.7800 2_545 no
H56 H2O 2.3000 . no
H56 N6 2.6400 3_665 no
H56 H1O 2.3500 . no
H56 N5 2.6900 . no
H56 C67 2.9000 3_665 no
H58 O6 2.6800 2_555 no
H58 C8 2.9500 2_555 no
H58 H8 2.5000 2_555 no
H58 H52B 2.4600 . no
H59 H7O 2.5200 4_554 no
H59 H10 2.2200 4_554 no
H59 C10 3.0000 4_554 no
H59 C1 3.0800 2_555 no
H59 O7 2.6100 4_554 no
H60 C65 2.7100 . no
H60 H65 2.1500 . no
H60 O7 2.8200 4_554 no
H60 O8 2.8800 4_564 no
H60 H13 2.5100 4_554 no
H60 C12 2.9000 4_554 no
H60 C13 2.7600 4_554 no
H61 C68 2.6900 . no
H61 H68 2.1800 . no
H61 C14 2.8700 2_655 no
H61 C15 2.7300 2_655 no
H61 C17 2.9500 2_655 no
H65 O8 2.3200 4_564 no
H65 H60 2.1500 . no
H65 C60 2.7000 . no
H66 O3 2.5800 3_665 no
H66 H3O 2.5500 3_665 no
H66 H15 2.5600 4_564 no
H67 C11 3.0000 2_655 no
H67 H1 2.3600 4_664 no
H68 C11 3.0700 2_655 no
H68 C15 2.8400 2_655 no
H68 C16 2.8300 2_655 no
H68 C14 3.0500 2_655 no
H68 C62 2.7600 . no
H68 H61 2.1800 . no

loop_
_geom_hbond_atom_site_label_D
_geom_hbond_atom_site_label_H
_geom_hbond_atom_site_label_A
_geom_hbond_distance_DH
_geom_hbond_distance_HA
_geom_hbond_distance_DA
_geom_hbond_angle_DHA
_geom_hbond_site_symmetry_A
_geom_hbond_publ_flag
O1 H1O N6 0.9900 1.8000 2.785(3) 173.00 3_665 yes
O2 H2O N5 0.9900 1.7600 2.755(3) 179.00 . yes
O3 H3O N2 0.9900 1.7500 2.745(3) 176.00 . yes
O4 H4O N4 0.9900 1.8100 2.791(3) 169.00 . yes
O5 H5O N1 0.9900 1.7900 2.776(3) 173.00 . yes
O6 H6O N3 0.9900 1.7900 2.784(3) 175.00 . yes
O7 H7O N7 0.9900 1.7800 2.773(3) 175.00 . yes
C7 H7 O2 1.0800 2.5600 3.294(3) 124.00 2_545 yes
C8 H8 O6 1.0800 2.5900 3.381(3) 130.00 . yes
C11 H11 N7 1.0800 2.5300 3.322(3) 129.00 . yes
C15 H15 O3 1.0800 2.5100 3.436(3) 143.00 2_655 yes
C19 H19 O5 1.0800 2.4700 3.332(3) 135.00 2_555 yes
C34 H34 O4 1.0800 2.4300 3.189(3) 126.00 2_645 yes
C44 H44B O7 1.0800 2.5600 3.565(3) 156.00 2_655 yes
C47 H47 O2 1.0800 2.4000 3.386(3) 151.00 2_545 yes
C65 H65 O8 1.0800 2.3200 3.336(3) 155.00 4_564 yes
C66 H66 O3 1.0800 2.5800 3.393(3) 132.00 3_665 yes

loop_
_geom_torsion_atom_site_label_1
_geom_torsion_atom_site_label_2
_geom_torsion_atom_site_label_3
_geom_torsion_atom_site_label_4
_geom_torsion
_geom_torsion_publ_flag
C32 N1 C28 C29 -1.5(4) no
C28 N1 C32 C31 1.2(4) no
C36 N2 C35 C34 0.0(4) no
C35 N2 C36 C37 0.7(4) no
C22 N3 C18 C19 -0.4(4) no
C18 N3 C22 C21 0.4(4) no
C26 N4 C25 C24 -1.6(5) no
C25 N4 C26 C27 0.9(5) no
C59 N5 C63 C62 -0.8(4) no
C63 N5 C59 C60 -0.3(4) no
C67 N6 C66 C65 0.1(4) no
C66 N6 C67 C68 0.1(4) no
C10 N7 C8 C7 -1.0(5) no
C8 N7 C10 C9 0.0(5) no
C5 N8 C1 C2 -0.8(5) no
C1 N8 C5 C4 1.3(5) no
N1 C28 C29 C30 -0.3(4) no
C28 C29 C30 C31 2.3(4) no
C28 C29 C30 C33 -176.7(2) no
C29 C30 C33 C37 159.2(2) no
C31 C30 C33 C37 -19.7(4) no
C29 C30 C33 C34 -18.9(4) no
C29 C30 C31 C32 -2.5(4) no
C33 C30 C31 C32 176.4(2) no
C31 C30 C33 C34 162.2(2) no
C30 C31 C32 N1 0.8(4) no
C30 C33 C34 C35 179.3(2) no
C30 C33 C37 C36 -178.6(2) no
C34 C33 C37 C36 -0.4(4) no
C37 C33 C34 C35 1.0(4) no
C33 C34 C35 N2 -0.9(4) no
N2 C36 C37 C33 -0.5(4) no
N3 C18 C19 C20 0.4(4) no
C18 C19 C20 C21 -0.3(4) no
C18 C19 C20 C23 179.8(2) no
C19 C20 C21 C22 0.3(4) no
C23 C20 C21 C22 -179.8(3) no
C21 C20 C23 C27 -13.0(4) no
C19 C20 C23 C24 -13.2(4) no
C19 C20 C23 C27 166.9(3) no
C21 C20 C23 C24 166.9(3) no
C20 C21 C22 N3 -0.3(5) no
C24 C23 C27 C26 -1.6(5) no
C27 C23 C24 C25 1.0(4) no
C20 C23 C27 C26 178.3(3) no
C20 C23 C24 C25 -178.9(3) no
C23 C24 C25 N4 0.7(5) no
N4 C26 C27 C23 0.7(6) no
N5 C59 C60 C61 1.1(4) no
C59 C60 C61 C62 -0.8(4) no
C59 C60 C61 C64 179.7(2) no
C60 C61 C64 C65 25.1(4) no
C62 C61 C64 C68 25.8(4) no
C60 C61 C64 C68 -154.8(2) no
C62 C61 C64 C65 -154.4(3) no
C60 C61 C62 C63 -0.1(4) no
C64 C61 C62 C63 179.4(3) no
C61 C62 C63 N5 0.9(5) no
C61 C64 C65 C66 179.2(2) no
C68 C64 C65 C66 -1.0(4) no
C65 C64 C68 C67 1.2(4) no
C61 C64 C68 C67 -178.9(2) no
C64 C65 C66 N6 0.3(4) no
N6 C67 C68 C64 -0.8(4) no
N8 C1 C2 C3 -0.1(5) no
C1 C2 C3 C4 0.4(5) no
C1 C2 C3 C6 177.5(3) no
C2 C3 C4 C5 0.1(5) no
C6 C3 C4 C5 -177.0(3) no
C2 C3 C6 C7 -6.3(4) no
C2 C3 C6 C9 174.9(3) no
C4 C3 C6 C7 170.6(3) no
C4 C3 C6 C9 -8.2(4) no
C3 C4 C5 N8 -1.0(6) no
C3 C6 C7 C8 -177.4(3) no
C9 C6 C7 C8 1.5(4) no
C3 C6 C9 C10 176.5(3) no
C7 C6 C9 C10 -2.4(4) no
C6 C7 C8 N7 0.3(5) no
C6 C9 C10 N7 1.8(5) no
C52 C53 C54 C55 -179.3(2) no
C58 C53 C54 C55 0.4(4) no
C52 C53 C58 C57 -178.7(2) no
C54 C53 C58 C57 1.6(4) no
C53 C54 C55 O1 177.9(2) no
C53 C54 C55 C56 -2.2(4) no
O1 C55 C56 C57 -178.1(2) no
C54 C55 C56 C57 2.0(4) no
C55 C56 C57 O2 -179.5(2) no
C55 C56 C57 C58 0.0(4) no
O2 C57 C58 C53 177.7(2) no
C56 C57 C58 C53 -1.8(4) no
C43 C38 C39 O3 -179.7(2) no
C43 C38 C39 C40 0.2(4) no
C39 C38 C43 O4 -177.7(2) no
C39 C38 C43 C42 1.4(4) no
O3 C39 C40 C41 177.9(2) no
C38 C39 C40 C41 -2.0(4) no
C39 C40 C41 C42 2.3(4) no
C39 C40 C41 C44 -175.8(2) no
C40 C41 C42 C43 -0.7(4) no
C44 C41 C42 C43 177.4(2) no
C41 C42 C43 O4 178.0(2) no
C41 C42 C43 C38 -1.1(4) no
C50 C45 C46 O6 179.3(2) no
C50 C45 C46 C47 0.3(4) no
C46 C45 C50 O5 -179.7(2) no
C46 C45 C50 C49 0.7(4) no
O6 C46 C47 C48 179.3(2) no
C45 C46 C47 C48 -1.8(4) no
C46 C47 C48 C49 2.2(4) no
C46 C47 C48 C51 -177.1(2) no
C47 C48 C49 C50 -1.2(4) no
C51 C48 C49 C50 178.1(2) no
C48 C49 C50 O5 -179.9(2) no
C48 C49 C50 C45 -0.3(4) no
C16 C11 C12 O7 -179.0(2) no
C16 C11 C12 C13 1.1(4) no
C12 C11 C16 O8 -179.2(2) no
C12 C11 C16 C15 0.5(4) no
O7 C12 C13 C14 178.7(2) no
C11 C12 C13 C14 -1.4(4) no
C12 C13 C14 C15 0.1(4) no
C12 C13 C14 C17 179.8(2) no
C13 C14 C15 C16 1.5(4) no
C17 C14 C15 C16 -178.2(2) no
C14 C15 C16 O8 177.9(2) no
C14 C15 C16 C11 -1.8(4) no
